data_4316132
loop_
_publ_author_name
'Muhammet I\,siklan'
'Nuran Asmafiliz'
'Ezgi Elif \"Ozalp'
'Elif Ece \.Ilter'
'Zeynel Kili\,c'
'B\"unyemin \,Co\,sut'
'Serkan Ye\,silot'
'Adem Kili\,c'
'Asli \"Ozt\"urk'
'Tuncer H\"okelek'
'L. Yasemin Ko\,c Bilir'
'Leyla A\,cik'
'Emel Aky\"uz'

_publ_section_title
;
 Phosphorus-Nitrogen Compounds. 21. Syntheses, Structural Investigations,
 Biological Activities, and DNA Interactions of New N/O Spirocyclic
 Phosphazene Derivatives. The NMR Behaviors of Chiral Phosphazenes with
 Stereogenic Centers upon the Addition of Chiral Solvating Agents
;
_journal_name_full 'Inorganic Chemistry'
_journal_page_first 7057
_journal_page_last 7071
_journal_paper_doi 10.1021/ic100781v
_journal_volume 49
_journal_year 2010
_chemical_formula_moiety 'C30 H45 N8 O P3'
_chemical_formula_sum 'C30 H45 N8 O P3'
_chemical_formula_weight 626.65
_chemical_name_systematic
;
 ?
;
_space_group_IT_number 15
_space_group_name_Hall '-C 2yc'
_symmetry_cell_setting monoclinic
_symmetry_space_group_name_Hall '-C 2yc'
_symmetry_space_group_name_H-M 'C 1 2/c 1'
_atom_sites_solution_hydrogens geom
_atom_sites_solution_primary direct
_atom_sites_solution_secondary difmap
_audit_creation_method SHELXL-97
_cell_angle_alpha 90.00
_cell_angle_beta 92.884(1)
_cell_angle_gamma 90.00
_cell_formula_units_Z 8
_cell_length_a 23.8685(4)
_cell_length_b 9.2096(1)
_cell_length_c 28.8084(4)
_cell_measurement_reflns_used 9803
_cell_measurement_temperature 150(2)
_cell_measurement_theta_max 28.3076
_cell_measurement_theta_min 2.2732
_cell_volume 6324.62(15)
_computing_cell_refinement 'SAINT (Bruker, 2007)'
_computing_data_collection 'APEX2 (Bruker, 2007)'
_computing_data_reduction SAINT
_computing_molecular_graphics 'Ortep-3 for Windows (Farrugia, 1997)'
_computing_publication_material 'WinGX publication routines (Farrugia, 1999) and PLATON (Spek, 2003)'
_computing_structure_refinement 'SHELXL97 (Sheldrick, 2008)'
_computing_structure_solution 'SHELXS97 (Sheldrick, 2008)'
_diffrn_ambient_temperature 150(2)
_diffrn_measured_fraction_theta_full 0.999
_diffrn_measured_fraction_theta_max 0.999
_diffrn_measurement_device_type 'Bruker Kappa APEXII CCD area-detector diffractometer'
_diffrn_measurement_method '\f and \w scans'
_diffrn_radiation_monochromator graphite
_diffrn_radiation_source 'fine-focus sealed tube'
_diffrn_radiation_type MoK\a
_diffrn_radiation_wavelength 0.71073
_diffrn_reflns_av_R_equivalents 0.0249
_diffrn_reflns_av_sigmaI/netI 0.0151
_diffrn_reflns_limit_h_max 28
_diffrn_reflns_limit_h_min -28
_diffrn_reflns_limit_k_max 10
_diffrn_reflns_limit_k_min -10
_diffrn_reflns_limit_l_max 34
_diffrn_reflns_limit_l_min -34
_diffrn_reflns_number 39818
_diffrn_reflns_theta_full 25.02
_diffrn_reflns_theta_max 25.02
_diffrn_reflns_theta_min 1.42
_exptl_absorpt_coefficient_mu 0.227
_exptl_absorpt_correction_T_max 0.9582
_exptl_absorpt_correction_T_min 0.9413
_exptl_absorpt_correction_type multi-scan
_exptl_absorpt_process_details 'SADABS (Bruker, 2005)'
_exptl_crystal_colour colorless
_exptl_crystal_density_diffrn 1.316
_exptl_crystal_density_method 'not measured'
_exptl_crystal_description block
_exptl_crystal_F_000 2672
_exptl_crystal_size_max 0.27
_exptl_crystal_size_mid 0.25
_exptl_crystal_size_min 0.19
_refine_diff_density_max 0.486
_refine_diff_density_min -0.417
_refine_diff_density_rms 0.049
_refine_ls_extinction_method none
_refine_ls_goodness_of_fit_ref 1.051
_refine_ls_hydrogen_treatment constr
_refine_ls_matrix_type full
_refine_ls_number_parameters 379
_refine_ls_number_reflns 5573
_refine_ls_number_restraints 0
_refine_ls_restrained_S_all 1.051
_refine_ls_R_factor_all 0.0443
_refine_ls_R_factor_gt 0.0402
_refine_ls_shift/su_max 0.000
_refine_ls_shift/su_mean 0.000
_refine_ls_structure_factor_coef Fsqd
_refine_ls_weighting_details 'calc w=1/[\s^2^(Fo^2^)+(0.0507P)^2^+12.9126P] where P=(Fo^2^+2Fc^2^)/3'
_refine_ls_weighting_scheme calc
_refine_ls_wR_factor_gt 0.1089
_refine_ls_wR_factor_ref 0.1126
_reflns_number_gt 5039
_reflns_number_total 5573
_reflns_threshold_expression I>2\s(I)
_cod_data_source_file ic100781v_si_017.cif
_cod_data_source_block compound_2f
_cod_original_sg_symbol_H-M 'C 2/c'
_cod_database_code 4316132

loop_
_symmetry_equiv_pos_as_xyz
'x, y, z'
'-x, y, -z+1/2'
'x+1/2, y+1/2, z'
'-x+1/2, y+1/2, -z+1/2'
'-x, -y, -z'
'x, -y, z-1/2'
'-x+1/2, -y+1/2, -z'
'x+1/2, -y+1/2, z-1/2'

loop_
_atom_site_label
_atom_site_type_symbol
_atom_site_fract_x
_atom_site_fract_y
_atom_site_fract_z
_atom_site_U_iso_or_equiv
_atom_site_adp_type
_atom_site_occupancy
_atom_site_symmetry_multiplicity
_atom_site_calc_flag
_atom_site_refinement_flags
_atom_site_disorder_assembly
_atom_site_disorder_group
C1 C 0.08718(9) 0.2949(2) 0.24812(7) 0.0266(4) Uani 1 1 d . . .
C2 C 0.05788(9) 0.2637(2) 0.28698(7) 0.0299(5) Uani 1 1 d . . .
H2 H 0.0326 0.1840 0.2867 0.036 Uiso 1 1 calc R . .
C3 C 0.06559(10) 0.3489(3) 0.32621(8) 0.0379(5) Uani 1 1 d . . .
H3 H 0.0453 0.3287 0.3530 0.045 Uiso 1 1 calc R . .
C4 C 0.10277(11) 0.4634(3) 0.32647(8) 0.0434(6) Uani 1 1 d . . .
H4 H 0.1085 0.5212 0.3536 0.052 Uiso 1 1 calc R . .
C5 C 0.13186(10) 0.4944(2) 0.28732(8) 0.0386(5) Uani 1 1 d . . .
H5 H 0.1575 0.5733 0.2879 0.046 Uiso 1 1 calc R . .
C6 C 0.12405(9) 0.4114(2) 0.24706(7) 0.0294(5) Uani 1 1 d . . .
C7 C 0.15416(9) 0.4379(2) 0.20313(8) 0.0326(5) Uani 1 1 d . . .
H7A H 0.1287 0.4883 0.1802 0.039 Uiso 1 1 calc R . .
H7B H 0.1871 0.5012 0.2100 0.039 Uiso 1 1 calc R . .
C8 C 0.22268(8) 0.2373(2) 0.20867(7) 0.0291(5) Uani 1 1 d . . .
H8A H 0.2251 0.1322 0.2019 0.035 Uiso 1 1 calc R . .
H8B H 0.2189 0.2490 0.2425 0.035 Uiso 1 1 calc R . .
C9 C 0.27558(8) 0.3119(2) 0.19461(7) 0.0254(4) Uani 1 1 d . . .
C10 C 0.31039(9) 0.3846(2) 0.22649(7) 0.0279(4) Uani 1 1 d . . .
H10 H 0.3002 0.3920 0.2579 0.034 Uiso 1 1 calc R . .
C11 C 0.36010(9) 0.4471(2) 0.21332(8) 0.0337(5) Uani 1 1 d . . .
H11 H 0.3836 0.4969 0.2356 0.040 Uiso 1 1 calc R . .
C12 C 0.37526(9) 0.4368(3) 0.16802(8) 0.0375(5) Uani 1 1 d . . .
H12 H 0.4092 0.4800 0.1589 0.045 Uiso 1 1 calc R . .
C13 C 0.34129(10) 0.3638(3) 0.13585(8) 0.0415(6) Uani 1 1 d . . .
H13 H 0.3519 0.3557 0.1046 0.050 Uiso 1 1 calc R . .
C14 C 0.29158(10) 0.3020(3) 0.14899(7) 0.0370(5) Uani 1 1 d . . .
H14 H 0.2682 0.2524 0.1266 0.044 Uiso 1 1 calc R . .
C15 C 0.17156(12) 0.3528(3) 0.05655(9) 0.0531(7) Uani 1 1 d . . .
H15A H 0.1986 0.2792 0.0688 0.064 Uiso 1 1 calc R . .
H15B H 0.1642 0.4227 0.0816 0.064 Uiso 1 1 calc R . .
C16 C 0.19379(11) 0.4287(3) 0.01608(9) 0.0473(6) Uani 1 1 d . . .
H16A H 0.2353 0.4240 0.0171 0.057 Uiso 1 1 calc R . .
H16B H 0.1822 0.5319 0.0156 0.057 Uiso 1 1 calc R . .
C17 C 0.16911(12) 0.3498(3) -0.02621(9) 0.0483(6) Uani 1 1 d . . .
H17A H 0.1495 0.4189 -0.0478 0.058 Uiso 1 1 calc R . .
H17B H 0.1990 0.3006 -0.0429 0.058 Uiso 1 1 calc R . .
C18 C 0.12844(11) 0.2402(3) -0.00874(8) 0.0457(6) Uani 1 1 d . . .
H18A H 0.0925 0.2428 -0.0275 0.055 Uiso 1 1 calc R . .
H18B H 0.1442 0.1409 -0.0099 0.055 Uiso 1 1 calc R . .
C19 C -0.00373(10) 0.3246(3) 0.03116(8) 0.0396(6) Uani 1 1 d . . .
H19A H 0.0035 0.3436 -0.0018 0.048 Uiso 1 1 calc R . .
H19B H 0.0119 0.4057 0.0503 0.048 Uiso 1 1 calc R . .
C20 C -0.06597(11) 0.3086(3) 0.03744(9) 0.0463(6) Uani 1 1 d . . .
H20A H -0.0764 0.3507 0.0674 0.056 Uiso 1 1 calc R . .
H20B H -0.0881 0.3570 0.0119 0.056 Uiso 1 1 calc R . .
C21 C -0.07568(10) 0.1462(3) 0.03654(9) 0.0446(6) Uani 1 1 d . . .
H21A H -0.0810 0.1105 0.0042 0.054 Uiso 1 1 calc R . .
H21B H -0.1090 0.1202 0.0538 0.054 Uiso 1 1 calc R . .
C22 C -0.02253(9) 0.0833(3) 0.06005(8) 0.0348(5) Uani 1 1 d . . .
H22A H -0.0251 0.0805 0.0942 0.042 Uiso 1 1 calc R . .
H22B H -0.0152 -0.0159 0.0486 0.042 Uiso 1 1 calc R . .
C23 C 0.22044(10) -0.1020(3) 0.07133(10) 0.0484(7) Uani 1 1 d . . .
H23A H 0.2301 -0.0005 0.0798 0.058 Uiso 1 1 calc R . .
H23B H 0.2046 -0.1042 0.0389 0.058 Uiso 1 1 calc R . .
C24 C 0.27112(12) -0.1991(4) 0.07710(13) 0.0679(9) Uani 1 1 d . . .
H24A H 0.2690 -0.2793 0.0542 0.081 Uiso 1 1 calc R . .
H24B H 0.3060 -0.1434 0.0731 0.081 Uiso 1 1 calc R . .
C25 C 0.26927(13) -0.2555(5) 0.12460(17) 0.0999(16) Uani 1 1 d . . .
H25A H 0.2867 -0.3529 0.1267 0.120 Uiso 1 1 calc R . .
H25B H 0.2900 -0.1900 0.1466 0.120 Uiso 1 1 calc R . .
C26 C 0.21034(11) -0.2639(3) 0.13590(9) 0.0463(6) Uani 1 1 d . . .
H26A H 0.2055 -0.2339 0.1685 0.056 Uiso 1 1 calc R . .
H26B H 0.1959 -0.3640 0.1316 0.056 Uiso 1 1 calc R . .
C27 C 0.04753(10) -0.1756(3) 0.17584(8) 0.0424(6) Uani 1 1 d . . .
H27A H 0.0252 -0.0861 0.1704 0.051 Uiso 1 1 calc R . .
H27B H 0.0685 -0.1682 0.2063 0.051 Uiso 1 1 calc R . .
C28 C 0.01036(11) -0.3087(3) 0.17389(9) 0.0459(6) Uani 1 1 d . . .
H28A H -0.0263 -0.2890 0.1873 0.055 Uiso 1 1 calc R . .
H28B H 0.0286 -0.3917 0.1904 0.055 Uiso 1 1 calc R . .
C29 C 0.00367(13) -0.3366(4) 0.12187(10) 0.0601(8) Uani 1 1 d . . .
H29A H -0.0082 -0.4379 0.1154 0.072 Uiso 1 1 calc R . .
H29B H -0.0242 -0.2696 0.1069 0.072 Uiso 1 1 calc R . .
C30 C 0.06200(11) -0.3083(3) 0.10513(8) 0.0413(6) Uani 1 1 d . . .
H30A H 0.0847 -0.3983 0.1060 0.050 Uiso 1 1 calc R . .
H30B H 0.0600 -0.2696 0.0730 0.050 Uiso 1 1 calc R . .
N1 N 0.08504(7) 0.2592(2) 0.12348(6) 0.0276(4) Uani 1 1 d . . .
N2 N 0.10258(7) 0.0142(2) 0.07442(6) 0.0292(4) Uani 1 1 d . . .
N3 N 0.14071(7) 0.03100(19) 0.16441(6) 0.0278(4) Uani 1 1 d . . .
N4 N 0.17282(7) 0.29924(19) 0.18338(6) 0.0274(4) Uani 1 1 d . . .
N5 N 0.12028(8) 0.2847(2) 0.03960(6) 0.0338(4) Uani 1 1 d . . .
N6 N 0.02145(7) 0.18519(19) 0.04654(6) 0.0276(4) Uani 1 1 d . . .
N7 N 0.18089(8) -0.1631(2) 0.10323(6) 0.0340(4) Uani 1 1 d . . .
N8 N 0.08588(8) -0.1999(2) 0.13806(6) 0.0337(4) Uani 1 1 d . . .
O1 O 0.07752(6) 0.20599(17) 0.20954(5) 0.0330(4) Uani 1 1 d . . .
P1 P 0.11931(2) 0.19250(6) 0.166872(17) 0.02486(14) Uani 1 1 d . . .
P2 P 0.08365(2) 0.17986(6) 0.073814(17) 0.02457(14) Uani 1 1 d . . .
P3 P 0.12656(2) -0.06967(6) 0.119639(17) 0.02650(14) Uani 1 1 d . . .

loop_
_atom_site_aniso_label
_atom_site_aniso_U_11
_atom_site_aniso_U_22
_atom_site_aniso_U_33
_atom_site_aniso_U_23
_atom_site_aniso_U_13
_atom_site_aniso_U_12
C1 0.0282(11) 0.0304(11) 0.0208(10) 0.0005(8) -0.0018(8) 0.0019(8)
C2 0.0309(11) 0.0344(11) 0.0245(10) 0.0039(9) 0.0034(8) 0.0062(9)
C3 0.0438(13) 0.0445(13) 0.0259(11) -0.0014(10) 0.0057(9) 0.0143(11)
C4 0.0495(15) 0.0453(14) 0.0351(13) -0.0148(11) -0.0010(11) 0.0135(12)
C5 0.0379(13) 0.0282(11) 0.0492(14) -0.0076(10) -0.0027(10) 0.0039(10)
C6 0.0295(11) 0.0283(11) 0.0299(11) 0.0035(9) -0.0023(8) 0.0031(9)
C7 0.0310(11) 0.0306(11) 0.0356(12) 0.0077(9) -0.0030(9) -0.0049(9)
C8 0.0249(10) 0.0373(12) 0.0248(10) 0.0059(9) -0.0026(8) -0.0038(9)
C9 0.0233(10) 0.0278(11) 0.0247(10) 0.0004(8) -0.0015(8) -0.0005(8)
C10 0.0301(11) 0.0297(11) 0.0237(10) -0.0027(8) -0.0010(8) 0.0011(9)
C11 0.0288(11) 0.0367(12) 0.0348(12) -0.0037(9) -0.0059(9) -0.0066(9)
C12 0.0259(11) 0.0459(14) 0.0412(13) -0.0019(11) 0.0056(9) -0.0068(10)
C13 0.0397(13) 0.0570(15) 0.0286(11) -0.0061(11) 0.0106(10) -0.0101(11)
C14 0.0359(12) 0.0509(14) 0.0239(11) -0.0071(10) -0.0002(9) -0.0130(10)
C15 0.0551(16) 0.0715(19) 0.0330(13) -0.0010(13) 0.0028(11) -0.0343(15)
C16 0.0466(15) 0.0545(16) 0.0413(14) 0.0008(12) 0.0078(11) -0.0167(12)
C17 0.0610(17) 0.0522(15) 0.0330(13) -0.0013(11) 0.0155(12) -0.0165(13)
C18 0.0556(16) 0.0592(16) 0.0230(11) -0.0046(11) 0.0097(10) -0.0212(13)
C19 0.0453(14) 0.0354(13) 0.0369(12) 0.0024(10) -0.0114(10) 0.0049(10)
C20 0.0418(14) 0.0619(17) 0.0346(13) -0.0014(11) -0.0058(11) 0.0185(12)
C21 0.0278(12) 0.0635(17) 0.0422(14) -0.0101(12) -0.0024(10) -0.0018(11)
C22 0.0283(11) 0.0413(13) 0.0347(12) 0.0016(10) 0.0018(9) -0.0058(10)
C23 0.0387(14) 0.0501(15) 0.0584(16) 0.0185(13) 0.0230(12) 0.0080(12)
C24 0.0414(16) 0.0612(19) 0.104(3) 0.0247(18) 0.0304(16) 0.0125(14)
C25 0.0384(17) 0.114(3) 0.147(4) 0.078(3) 0.003(2) 0.0167(19)
C26 0.0513(15) 0.0463(14) 0.0414(14) 0.0117(11) 0.0037(11) 0.0147(12)
C27 0.0399(13) 0.0535(15) 0.0352(13) -0.0063(11) 0.0155(10) -0.0170(11)
C28 0.0474(15) 0.0493(15) 0.0422(14) -0.0002(11) 0.0158(11) -0.0165(12)
C29 0.0620(18) 0.072(2) 0.0479(16) -0.0146(14) 0.0140(14) -0.0375(16)
C30 0.0523(15) 0.0379(13) 0.0343(12) -0.0043(10) 0.0083(11) -0.0116(11)
N1 0.0258(9) 0.0364(10) 0.0204(8) -0.0006(7) -0.0007(7) 0.0024(7)
N2 0.0292(9) 0.0371(10) 0.0210(8) -0.0012(7) -0.0011(7) 0.0028(8)
N3 0.0260(9) 0.0356(10) 0.0214(8) 0.0053(7) -0.0027(7) -0.0040(7)
N4 0.0225(9) 0.0347(10) 0.0249(9) 0.0065(7) -0.0011(7) -0.0048(7)
N5 0.0351(10) 0.0464(11) 0.0200(9) -0.0020(8) 0.0018(7) -0.0133(8)
N6 0.0266(9) 0.0309(9) 0.0249(9) 0.0038(7) -0.0031(7) -0.0026(7)
N7 0.0321(10) 0.0376(10) 0.0329(10) 0.0111(8) 0.0078(8) 0.0053(8)
N8 0.0334(10) 0.0411(11) 0.0271(9) -0.0016(8) 0.0075(8) -0.0090(8)
O1 0.0295(8) 0.0488(9) 0.0211(7) -0.0064(6) 0.0061(6) -0.0130(7)
P1 0.0213(3) 0.0364(3) 0.0169(3) 0.0022(2) 0.00144(19) -0.0047(2)
P2 0.0231(3) 0.0331(3) 0.0174(3) 0.0014(2) 0.00001(19) -0.0020(2)
P3 0.0239(3) 0.0333(3) 0.0225(3) 0.0036(2) 0.0027(2) -0.0010(2)

loop_
_atom_type_symbol
_atom_type_description
_atom_type_scat_dispersion_real
_atom_type_scat_dispersion_imag
_atom_type_scat_source
C C 0.0033 0.0016 'International Tables Vol C Tables 4.2.6.8 and 6.1.1.4'
H H 0.0000 0.0000 'International Tables Vol C Tables 4.2.6.8 and 6.1.1.4'
N N 0.0061 0.0033 'International Tables Vol C Tables 4.2.6.8 and 6.1.1.4'
O O 0.0106 0.0060 'International Tables Vol C Tables 4.2.6.8 and 6.1.1.4'
P P 0.1023 0.0942 'International Tables Vol C Tables 4.2.6.8 and 6.1.1.4'

loop_
_geom_angle_atom_site_label_1
_geom_angle_atom_site_label_2
_geom_angle_atom_site_label_3
_geom_angle
_geom_angle_site_symmetry_1
_geom_angle_site_symmetry_3
_geom_angle_publ_flag
C2 C1 C6 121.8(2) . . ?
C2 C1 O1 117.10(19) . . ?
C6 C1 O1 121.13(18) . . ?
C1 C2 C3 119.6(2) . . ?
C1 C2 H2 120.2 . . ?
C3 C2 H2 120.2 . . ?
C4 C3 C2 119.9(2) . . ?
C4 C3 H3 120.0 . . ?
C2 C3 H3 120.0 . . ?
C3 C4 C5 120.2(2) . . ?
C3 C4 H4 119.9 . . ?
C5 C4 H4 119.9 . . ?
C4 C5 C6 120.9(2) . . ?
C4 C5 H5 119.5 . . ?
C6 C5 H5 119.5 . . ?
C1 C6 C5 117.6(2) . . ?
C1 C6 C7 118.24(19) . . ?
C5 C6 C7 124.1(2) . . ?
N4 C7 C6 110.48(17) . . ?
N4 C7 H7A 109.6 . . ?
C6 C7 H7A 109.6 . . ?
N4 C7 H7B 109.6 . . ?
C6 C7 H7B 109.6 . . ?
H7A C7 H7B 108.1 . . ?
N4 C8 C9 110.83(16) . . ?
N4 C8 H8A 109.5 . . ?
C9 C8 H8A 109.5 . . ?
N4 C8 H8B 109.5 . . ?
C9 C8 H8B 109.5 . . ?
H8A C8 H8B 108.1 . . ?
C10 C9 C14 118.42(19) . . ?
C10 C9 C8 121.69(18) . . ?
C14 C9 C8 119.81(18) . . ?
C9 C10 C11 120.88(19) . . ?
C9 C10 H10 119.6 . . ?
C11 C10 H10 119.6 . . ?
C12 C11 C10 120.0(2) . . ?
C12 C11 H11 120.0 . . ?
C10 C11 H11 120.0 . . ?
C11 C12 C13 119.9(2) . . ?
C11 C12 H12 120.0 . . ?
C13 C12 H12 120.0 . . ?
C12 C13 C14 120.0(2) . . ?
C12 C13 H13 120.0 . . ?
C14 C13 H13 120.0 . . ?
C13 C14 C9 120.8(2) . . ?
C13 C14 H14 119.6 . . ?
C9 C14 H14 119.6 . . ?
N5 C15 C16 105.7(2) . . ?
N5 C15 H15A 110.6 . . ?
C16 C15 H15A 110.6 . . ?
N5 C15 H15B 110.6 . . ?
C16 C15 H15B 110.6 . . ?
H15A C15 H15B 108.7 . . ?
C15 C16 C17 105.5(2) . . ?
C15 C16 H16A 110.6 . . ?
C17 C16 H16A 110.6 . . ?
C15 C16 H16B 110.6 . . ?
C17 C16 H16B 110.6 . . ?
H16A C16 H16B 108.8 . . ?
C18 C17 C16 106.54(19) . . ?
C18 C17 H17A 110.4 . . ?
C16 C17 H17A 110.4 . . ?
C18 C17 H17B 110.4 . . ?
C16 C17 H17B 110.4 . . ?
H17A C17 H17B 108.6 . . ?
N5 C18 C17 104.35(19) . . ?
N5 C18 H18A 110.9 . . ?
C17 C18 H18A 110.9 . . ?
N5 C18 H18B 110.9 . . ?
C17 C18 H18B 110.9 . . ?
H18A C18 H18B 108.9 . . ?
N6 C19 C20 105.4(2) . . ?
N6 C19 H19A 110.7 . . ?
C20 C19 H19A 110.7 . . ?
N6 C19 H19B 110.7 . . ?
C20 C19 H19B 110.7 . . ?
H19A C19 H19B 108.8 . . ?
C21 C20 C19 104.2(2) . . ?
C21 C20 H20A 110.9 . . ?
C19 C20 H20A 110.9 . . ?
C21 C20 H20B 110.9 . . ?
C19 C20 H20B 110.9 . . ?
H20A C20 H20B 108.9 . . ?
C20 C21 C22 104.18(19) . . ?
C20 C21 H21A 110.9 . . ?
C22 C21 H21A 110.9 . . ?
C20 C21 H21B 110.9 . . ?
C22 C21 H21B 110.9 . . ?
H21A C21 H21B 108.9 . . ?
N6 C22 C21 103.23(19) . . ?
N6 C22 H22A 111.1 . . ?
C21 C22 H22A 111.1 . . ?
N6 C22 H22B 111.1 . . ?
C21 C22 H22B 111.1 . . ?
H22A C22 H22B 109.1 . . ?
N7 C23 C24 104.0(2) . . ?
N7 C23 H23A 110.9 . . ?
C24 C23 H23A 110.9 . . ?
N7 C23 H23B 110.9 . . ?
C24 C23 H23B 110.9 . . ?
H23A C23 H23B 109.0 . . ?
C25 C24 C23 104.6(3) . . ?
C25 C24 H24A 110.8 . . ?
C23 C24 H24A 110.8 . . ?
C25 C24 H24B 110.8 . . ?
C23 C24 H24B 110.8 . . ?
H24A C24 H24B 108.9 . . ?
C26 C25 C24 107.5(3) . . ?
C26 C25 H25A 110.2 . . ?
C24 C25 H25A 110.2 . . ?
C26 C25 H25B 110.2 . . ?
C24 C25 H25B 110.2 . . ?
H25A C25 H25B 108.5 . . ?
C25 C26 N7 104.9(2) . . ?
C25 C26 H26A 110.8 . . ?
N7 C26 H26A 110.8 . . ?
C25 C26 H26B 110.8 . . ?
N7 C26 H26B 110.8 . . ?
H26A C26 H26B 108.8 . . ?
N8 C27 C28 103.59(19) . . ?
N8 C27 H27A 111.0 . . ?
C28 C27 H27A 111.0 . . ?
N8 C27 H27B 111.0 . . ?
C28 C27 H27B 111.0 . . ?
H27A C27 H27B 109.0 . . ?
C27 C28 C29 101.9(2) . . ?
C27 C28 H28A 111.4 . . ?
C29 C28 H28A 111.4 . . ?
C27 C28 H28B 111.4 . . ?
C29 C28 H28B 111.4 . . ?
H28A C28 H28B 109.3 . . ?
C30 C29 C28 103.4(2) . . ?
C30 C29 H29A 111.1 . . ?
C28 C29 H29A 111.1 . . ?
C30 C29 H29B 111.1 . . ?
C28 C29 H29B 111.1 . . ?
H29A C29 H29B 109.0 . . ?
N8 C30 C29 104.08(19) . . ?
N8 C30 H30A 110.9 . . ?
C29 C30 H30A 110.9 . . ?
N8 C30 H30B 110.9 . . ?
C29 C30 H30B 110.9 . . ?
H30A C30 H30B 109.0 . . ?
P1 N1 P2 120.91(11) . . ?
P2 N2 P3 124.28(11) . . ?
P1 N3 P3 121.62(10) . . ?
C7 N4 C8 113.25(16) . . ?
C7 N4 P1 112.30(13) . . ?
C8 N4 P1 120.06(14) . . ?
C15 N5 C18 106.92(18) . . ?
C15 N5 P2 121.12(15) . . ?
C18 N5 P2 119.86(15) . . ?
C22 N6 C19 110.37(17) . . ?
C22 N6 P2 119.49(14) . . ?
C19 N6 P2 120.87(14) . . ?
C23 N7 C26 109.94(19) . . ?
C23 N7 P3 121.50(16) . . ?
C26 N7 P3 120.20(15) . . ?
C30 N8 C27 110.12(17) . . ?
C30 N8 P3 120.08(15) . . ?
C27 N8 P3 121.71(16) . . ?
C1 O1 P1 124.47(13) . . ?
N3 P1 N1 119.12(9) . . ?
N3 P1 O1 108.59(9) . . ?
N1 P1 O1 104.77(9) . . ?
N3 P1 N4 108.97(9) . . ?
N1 P1 N4 110.82(9) . . ?
O1 P1 N4 103.32(8) . . ?
N2 P2 N1 115.70(9) . . ?
N2 P2 N6 106.42(9) . . ?
N1 P2 N6 112.94(9) . . ?
N2 P2 N5 113.99(10) . . ?
N1 P2 N5 106.05(9) . . ?
N6 P2 N5 100.87(9) . . ?
N2 P3 N3 115.29(10) . . ?
N2 P3 N7 105.91(9) . . ?
N3 P3 N7 113.24(10) . . ?
N2 P3 N8 114.98(10) . . ?
N3 P3 N8 105.32(9) . . ?
N7 P3 N8 101.41(10) . . ?

loop_
_geom_bond_atom_site_label_1
_geom_bond_atom_site_label_2
_geom_bond_distance
_geom_bond_site_symmetry_2
_geom_bond_publ_flag
C1 C2 1.380(3) . ?
C1 C6 1.389(3) . ?
C1 O1 1.390(2) . ?
C2 C3 1.381(3) . ?
C2 H2 0.9500 . ?
C3 C4 1.378(4) . ?
C3 H3 0.9500 . ?
C4 C5 1.384(3) . ?
C4 H4 0.9500 . ?
C5 C6 1.394(3) . ?
C5 H5 0.9500 . ?
C6 C7 1.506(3) . ?
C7 N4 1.476(3) . ?
C7 H7A 0.9900 . ?
C7 H7B 0.9900 . ?
C8 N4 1.478(3) . ?
C8 C9 1.510(3) . ?
C8 H8A 0.9900 . ?
C8 H8B 0.9900 . ?
C9 C10 1.380(3) . ?
C9 C14 1.390(3) . ?
C10 C11 1.388(3) . ?
C10 H10 0.9500 . ?
C11 C12 1.375(3) . ?
C11 H11 0.9500 . ?
C12 C13 1.376(3) . ?
C12 H12 0.9500 . ?
C13 C14 1.386(3) . ?
C13 H13 0.9500 . ?
C14 H14 0.9500 . ?
C15 N5 1.439(3) . ?
C15 C16 1.480(3) . ?
C15 H15A 0.9900 . ?
C15 H15B 0.9900 . ?
C16 C17 1.512(4) . ?
C16 H16A 0.9900 . ?
C16 H16B 0.9900 . ?
C17 C18 1.504(3) . ?
C17 H17A 0.9900 . ?
C17 H17B 0.9900 . ?
C18 N5 1.474(3) . ?
C18 H18A 0.9900 . ?
C18 H18B 0.9900 . ?
C19 N6 1.477(3) . ?
C19 C20 1.513(4) . ?
C19 H19A 0.9900 . ?
C19 H19B 0.9900 . ?
C20 C21 1.513(4) . ?
C20 H20A 0.9900 . ?
C20 H20B 0.9900 . ?
C21 C22 1.522(3) . ?
C21 H21A 0.9900 . ?
C21 H21B 0.9900 . ?
C22 N6 1.475(3) . ?
C22 H22A 0.9900 . ?
C22 H22B 0.9900 . ?
C23 N7 1.462(3) . ?
C23 C24 1.507(4) . ?
C23 H23A 0.9900 . ?
C23 H23B 0.9900 . ?
C24 C25 1.466(5) . ?
C24 H24A 0.9900 . ?
C24 H24B 0.9900 . ?
C25 C26 1.462(4) . ?
C25 H25A 0.9900 . ?
C25 H25B 0.9900 . ?
C26 N7 1.475(3) . ?
C26 H26A 0.9900 . ?
C26 H26B 0.9900 . ?
C27 N8 1.474(3) . ?
C27 C28 1.512(3) . ?
C27 H27A 0.9900 . ?
C27 H27B 0.9900 . ?
C28 C29 1.521(4) . ?
C28 H28A 0.9900 . ?
C28 H28B 0.9900 . ?
C29 C30 1.519(4) . ?
C29 H29A 0.9900 . ?
C29 H29B 0.9900 . ?
C30 N8 1.472(3) . ?
C30 H30A 0.9900 . ?
C30 H30B 0.9900 . ?
N1 P1 1.5831(17) . ?
N1 P2 1.6056(17) . ?
N2 P2 1.5908(19) . ?
N2 P3 1.5959(17) . ?
N3 P1 1.5753(19) . ?
N3 P3 1.6104(17) . ?
N4 P1 1.6621(17) . ?
N5 P2 1.6596(18) . ?
N6 P2 1.6452(17) . ?
N7 P3 1.6453(19) . ?
N8 P3 1.6476(18) . ?
O1 P1 1.6261(14) . ?

loop_
_geom_hbond_atom_site_label_D
_geom_hbond_atom_site_label_H
_geom_hbond_atom_site_label_A
_geom_hbond_distance_DH
_geom_hbond_distance_HA
_geom_hbond_distance_DA
_geom_hbond_angle_DHA
_geom_hbond_site_symmetry_A
_geom_hbond_publ_flag
C8 H8A N3 0.99 2.42 2.969(3) 114 . yes
C21 H21A N2 0.99 2.57 3.550(3) 171 3_555 yes

loop_
_geom_torsion_atom_site_label_1
_geom_torsion_atom_site_label_2
_geom_torsion_atom_site_label_3
_geom_torsion_atom_site_label_4
_geom_torsion
_geom_torsion_site_symmetry_1
_geom_torsion_site_symmetry_2
_geom_torsion_site_symmetry_3
_geom_torsion_site_symmetry_4
_geom_torsion_publ_flag
C6 C1 C2 C3 -0.7(3) . . . . ?
O1 C1 C2 C3 -179.63(19) . . . . ?
C1 C2 C3 C4 -0.6(3) . . . . ?
C2 C3 C4 C5 0.9(4) . . . . ?
C3 C4 C5 C6 0.2(4) . . . . ?
C2 C1 C6 C5 1.8(3) . . . . ?
O1 C1 C6 C5 -179.35(19) . . . . ?
C2 C1 C6 C7 -179.80(19) . . . . ?
O1 C1 C6 C7 -0.9(3) . . . . ?
C4 C5 C6 C1 -1.5(3) . . . . ?
C4 C5 C6 C7 -179.8(2) . . . . ?
C1 C6 C7 N4 -41.1(3) . . . . ?
C5 C6 C7 N4 137.2(2) . . . . ?
N4 C8 C9 C10 119.9(2) . . . . ?
N4 C8 C9 C14 -63.3(3) . . . . ?
C14 C9 C10 C11 0.3(3) . . . . ?
C8 C9 C10 C11 177.2(2) . . . . ?
C9 C10 C11 C12 -0.1(3) . . . . ?
C10 C11 C12 C13 -0.4(4) . . . . ?
C11 C12 C13 C14 0.7(4) . . . . ?
C12 C13 C14 C9 -0.5(4) . . . . ?
C10 C9 C14 C13 0.0(3) . . . . ?
C8 C9 C14 C13 -176.9(2) . . . . ?
N5 C15 C16 C17 -24.3(3) . . . . ?
C15 C16 C17 C18 5.8(3) . . . . ?
C16 C17 C18 N5 14.2(3) . . . . ?
N6 C19 C20 C21 -23.0(2) . . . . ?
C19 C20 C21 C22 34.9(2) . . . . ?
C20 C21 C22 N6 -33.1(2) . . . . ?
N7 C23 C24 C25 -27.3(4) . . . . ?
C23 C24 C25 C26 30.4(4) . . . . ?
C24 C25 C26 N7 -21.0(4) . . . . ?
N8 C27 C28 C29 -36.7(3) . . . . ?
C27 C28 C29 C30 40.8(3) . . . . ?
C28 C29 C30 N8 -29.2(3) . . . . ?
C6 C7 N4 C8 -76.0(2) . . . . ?
C6 C7 N4 P1 63.96(19) . . . . ?
C9 C8 N4 C7 -79.4(2) . . . . ?
C9 C8 N4 P1 144.04(15) . . . . ?
C16 C15 N5 C18 34.2(3) . . . . ?
C16 C15 N5 P2 176.54(19) . . . . ?
C17 C18 N5 C15 -29.9(3) . . . . ?
C17 C18 N5 P2 -172.81(18) . . . . ?
C21 C22 N6 C19 19.2(2) . . . . ?
C21 C22 N6 P2 166.24(15) . . . . ?
C20 C19 N6 C22 2.3(2) . . . . ?
C20 C19 N6 P2 -144.23(16) . . . . ?
C24 C23 N7 C26 15.0(3) . . . . ?
C24 C23 N7 P3 163.2(2) . . . . ?
C25 C26 N7 C23 3.2(4) . . . . ?
C25 C26 N7 P3 -145.5(3) . . . . ?
C29 C30 N8 C27 6.2(3) . . . . ?
C29 C30 N8 P3 -143.0(2) . . . . ?
C28 C27 N8 C30 19.3(3) . . . . ?
C28 C27 N8 P3 167.90(18) . . . . ?
C2 C1 O1 P1 -161.18(15) . . . . ?
C6 C1 O1 P1 19.9(3) . . . . ?
P3 N3 P1 N1 -2.37(16) . . . . ?
P3 N3 P1 O1 117.31(12) . . . . ?
P3 N3 P1 N4 -130.81(11) . . . . ?
P2 N1 P1 N3 -13.86(17) . . . . ?
P2 N1 P1 O1 -135.47(12) . . . . ?
P2 N1 P1 N4 113.73(13) . . . . ?
C1 O1 P1 N3 118.31(17) . . . . ?
C1 O1 P1 N1 -113.41(17) . . . . ?
C1 O1 P1 N4 2.70(18) . . . . ?
C7 N4 P1 N3 -158.78(13) . . . . ?
C8 N4 P1 N3 -21.87(17) . . . . ?
C7 N4 P1 N1 68.27(15) . . . . ?
C8 N4 P1 N1 -154.81(15) . . . . ?
C7 N4 P1 O1 -43.46(15) . . . . ?
C8 N4 P1 O1 93.46(16) . . . . ?
P3 N2 P2 N1 -4.95(17) . . . . ?
P3 N2 P2 N6 -131.30(13) . . . . ?
P3 N2 P2 N5 118.43(13) . . . . ?
P1 N1 P2 N2 17.16(16) . . . . ?
P1 N1 P2 N6 140.14(12) . . . . ?
P1 N1 P2 N5 -110.29(13) . . . . ?
C22 N6 P2 N2 49.11(18) . . . . ?
C19 N6 P2 N2 -167.38(16) . . . . ?
C22 N6 P2 N1 -78.88(18) . . . . ?
C19 N6 P2 N1 64.63(19) . . . . ?
C22 N6 P2 N5 168.34(16) . . . . ?
C19 N6 P2 N5 -48.15(19) . . . . ?
C15 N5 P2 N2 -87.7(2) . . . . ?
C18 N5 P2 N2 50.0(2) . . . . ?
C15 N5 P2 N1 40.8(2) . . . . ?
C18 N5 P2 N1 178.41(18) . . . . ?
C15 N5 P2 N6 158.7(2) . . . . ?
C18 N5 P2 N6 -63.7(2) . . . . ?
P2 N2 P3 N3 -9.91(17) . . . . ?
P2 N2 P3 N7 -135.96(13) . . . . ?
P2 N2 P3 N8 112.95(14) . . . . ?
P1 N3 P3 N2 13.68(16) . . . . ?
P1 N3 P3 N7 135.87(12) . . . . ?
P1 N3 P3 N8 -114.19(13) . . . . ?
C23 N7 P3 N2 40.2(2) . . . . ?
C26 N7 P3 N2 -174.72(18) . . . . ?
C23 N7 P3 N3 -87.1(2) . . . . ?
C26 N7 P3 N3 58.0(2) . . . . ?
C23 N7 P3 N8 160.6(2) . . . . ?
C26 N7 P3 N8 -54.3(2) . . . . ?
C30 N8 P3 N2 48.4(2) . . . . ?
C27 N8 P3 N2 -97.21(19) . . . . ?
C30 N8 P3 N3 176.42(18) . . . . ?
C27 N8 P3 N3 30.8(2) . . . . ?
C30 N8 P3 N7 -65.4(2) . . . . ?
C27 N8 P3 N7 149.05(19) . . . . ?

loop_
_cod_related_entry_id
_cod_related_entry_database
_cod_related_entry_code
1 ChemSpider 30661001
